data_7130409
loop_
_publ_author_name
'Abeysekera, Amila M.'
'Averkiev, Boris B.'
'Sinha, Abhijeet Shekhar'
'Aaker\"oy, Christer'

_publ_section_title
;
 Evaluating structure-property relationship in a new family of
 mechanically flexible co-crystals
;
_journal_name_full 'Chemical Communications'
_journal_paper_doi 10.1039/D2CC02047E
_journal_year 2022
_chemical_formula_moiety 'C9 H11 I N2 O, C7 H6 O2'
_chemical_formula_sum 'C16 H17 I N2 O3'
_chemical_formula_weight 412.21
_space_group_crystal_system monoclinic
_space_group_IT_number 14
_space_group_name_Hall '-P 2yn'
_space_group_name_H-M_alt 'P 1 21/n 1'
_atom_sites_solution_hydrogens mixed
_atom_sites_solution_primary dual
_audit_creation_date 2020-01-31
_audit_creation_method
;
APEX2 v2014.11-0
Olex2 1.2
(compiled 2018.05.29 svn.r3508 for OlexSys, GUI svn.r5506)
;
_audit_update_record
;
2022-02-14 deposited with the CCDC.	2022-07-26 downloaded from the CCDC.
;
_cell_angle_alpha 90
_cell_angle_beta 92.088(3)
_cell_angle_gamma 90
_cell_formula_units_Z 4
_cell_length_a 15.6069(6)
_cell_length_b 4.7766(2)
_cell_length_c 22.7736(8)
_cell_measurement_reflns_used 3433
_cell_measurement_temperature 296.(2)
_cell_measurement_theta_max 63.58
_cell_measurement_theta_min 5.67
_cell_volume 1696.60(11)
_computing_cell_refinement 'SAINT v8.34A (Bruker, 2013)'
_computing_data_collection 'Bruker MicroStar'
_computing_data_reduction 'SAINT v8.34A (Bruker, 2013)'
_computing_molecular_graphics 'Olex2 (Dolomanov et al., 2009)'
_computing_publication_material 'Olex2 (Dolomanov et al., 2009)'
_computing_structure_refinement 'SHELXL-2014/7 (Sheldrick, 2014)'
_computing_structure_solution 'XT (Sheldrick, 2015)'
_diffrn_ambient_temperature 296.(2)
_diffrn_measured_fraction_theta_full 'ACTA 50'
_diffrn_measured_fraction_theta_max 0.961
_diffrn_measurement_device_type 'Bruker MicroStar'
_diffrn_measurement_method '\f and \w scans'
_diffrn_radiation_type CuK\a
_diffrn_radiation_wavelength 1.54178
_diffrn_reflns_av_R_equivalents 0.0525
_diffrn_reflns_av_unetI/netI 0.0514
_diffrn_reflns_limit_h_max 17
_diffrn_reflns_limit_h_min -19
_diffrn_reflns_limit_k_max 5
_diffrn_reflns_limit_k_min -4
_diffrn_reflns_limit_l_max 27
_diffrn_reflns_limit_l_min -27
_diffrn_reflns_number 13110
_diffrn_reflns_theta_full 'ACTA 50'
_diffrn_reflns_theta_max 70.46
_diffrn_reflns_theta_min 3.49
_exptl_absorpt_coefficient_mu 14.949
_exptl_absorpt_correction_T_max 0.59
_exptl_absorpt_correction_T_min 0.29
_exptl_absorpt_correction_type multi-scan
_exptl_absorpt_process_details
;
SADABS-2014/5 (Bruker,2014/5) was used for absorption correction.
wR2(int) was 0.1453 before and 0.0644 after correction.
The Ratio of minimum to maximum transmission is 0.4548.
The \l/2 correction factor is 0.00150.
;
_exptl_crystal_colour colourless
_exptl_crystal_density_diffrn 1.614
_exptl_crystal_density_method 'not measured'
_exptl_crystal_description Rectangular
_exptl_crystal_F_000 816
_exptl_crystal_size_max 0.110
_exptl_crystal_size_mid 0.065
_exptl_crystal_size_min 0.040
_refine_diff_density_max 0.730
_refine_diff_density_min -0.908
_refine_ls_extinction_method none
_refine_ls_goodness_of_fit_ref 1.110
_refine_ls_hydrogen_treatment mixed
_refine_ls_matrix_type full
_refine_ls_number_parameters 208
_refine_ls_number_reflns 3111
_refine_ls_number_restraints 2
_refine_ls_restrained_S_all 1.109
_refine_ls_R_factor_all 0.0702
_refine_ls_R_factor_gt 0.0497
_refine_ls_shift/su_max 0.000
_refine_ls_shift/su_mean 0.000
_refine_ls_structure_factor_coef Fsqd
_refine_ls_weighting_details 'w=1/[\s^2^(Fo^2^)+(0.0659P)^2^+1.2079P] where P=(Fo^2^+2Fc^2^)/3'
_refine_ls_weighting_scheme calc
_refine_ls_wR_factor_gt 0.1418
_refine_ls_wR_factor_ref 0.1550
_reflns_number_gt 2171
_reflns_number_total 3111
_reflns_threshold_expression 'I > 2\s(I)'
_cod_data_source_file d2cc02047e2.cif
_cod_data_source_block I-Pr_BA
_cod_database_code 7130409

loop_
_space_group_symop_operation_xyz
'x, y, z'
'-x+1/2, y+1/2, -z+1/2'
'-x, -y, -z'
'x-1/2, -y-1/2, z-1/2'

loop_
_atom_site_type_symbol
_atom_site_label
_atom_site_fract_x
_atom_site_fract_y
_atom_site_fract_z
_atom_site_U_iso_or_equiv
_atom_site_adp_type
_atom_site_calc_flag
_atom_site_refinement_flags_adp
_atom_site_refinement_flags_occupancy
_atom_site_refinement_flags_posn
_atom_site_occupancy
_atom_site_disorder_assembly
_atom_site_disorder_group
C C1 0.4091(4) 1.0314(11) 0.5795(2) 0.0618(13) Uani d . . . 1 . .
N N2 0.3461(3) 0.8617(11) 0.5981(2) 0.0667(12) Uani d . . . 1 . .
C C3 0.2684(4) 0.8722(14) 0.5709(2) 0.0700(15) Uani d . . . 1 . .
H H3 0.2253 0.755 0.5837 0.084 Uiso calc U . R 1 . .
C C4 0.2507(4) 1.0486(14) 0.5253(3) 0.0723(16) Uani d . . . 1 . .
C C5 0.3137(4) 1.2241(14) 0.5060(2) 0.0737(15) Uani d . . . 1 . .
H H5 0.3023 1.3466 0.475 0.088 Uiso calc U . R 1 . .
C C6 0.3925(4) 1.2162(14) 0.5328(2) 0.0703(15) Uani d . . . 1 . .
H H6 0.4357 1.3335 0.5201 0.084 Uiso calc U . R 1 . .
I I7 0.12704(3) 1.04247(13) 0.48459(2) 0.1001(3) Uani d . . . 1 . .
H H8 0.484(4) 0.869(12) 0.635(3) 0.09(2) Uiso d . . D 1 . .
N N8 0.4858(3) 1.0011(11) 0.6097(2) 0.0669(12) Uani d . . D 1 . .
C C9 0.5591(4) 1.1539(13) 0.6044(2) 0.0654(14) Uani d . . . 1 . .
O O10 0.5664(3) 1.3503(11) 0.5711(2) 0.0841(13) Uani d . . . 1 . .
C C11 0.6316(4) 1.0551(14) 0.6454(3) 0.0776(17) Uani d . . . 1 . .
H H11A 0.6101 1.0407 0.6847 0.093 Uiso calc U . R 1 . .
H H11B 0.6482 0.8684 0.6334 0.093 Uiso calc U . R 1 . .
C C12 0.7089(4) 1.2328(19) 0.6479(4) 0.097(2) Uani d . . . 1 . .
H H12A 0.6944 1.4132 0.6644 0.116 Uiso calc U . R 1 . .
H H12B 0.7274 1.2643 0.6082 0.116 Uiso calc U . R 1 . .
C C13 0.7815(4) 1.110(2) 0.6836(4) 0.107(3) Uani d . . . 1 . .
H H13A 0.7978 0.9343 0.6668 0.161 Uiso calc U . R 1 . .
H H13B 0.764 1.0802 0.7231 0.161 Uiso calc U . R 1 . .
H H13C 0.8294 1.2359 0.6839 0.161 Uiso calc U . R 1 . .
C C14 0.4289(3) 1.2515(11) 0.7643(2) 0.0538(11) Uani d . . . 1 . .
C C15 0.5031(3) 1.2203(14) 0.7986(3) 0.0717(15) Uani d . . . 1 . .
H H15 0.5517 1.3236 0.7903 0.086 Uiso calc U . R 1 . .
C C16 0.5051(5) 1.0376(16) 0.8449(3) 0.086(2) Uani d . . . 1 . .
H H16 0.5552 1.0168 0.8678 0.103 Uiso calc U . R 1 . .
C C17 0.4336(5) 0.8842(16) 0.8577(3) 0.0827(19) Uani d . . . 1 . .
H H17 0.4354 0.7596 0.8891 0.099 Uiso calc U . R 1 . .
C C18 0.3609(4) 0.9151(15) 0.8247(3) 0.0750(16) Uani d . . . 1 . .
H H18 0.3127 0.8113 0.8338 0.09 Uiso calc U . R 1 . .
C C19 0.3563(3) 1.0987(13) 0.7774(2) 0.0632(13) Uani d . . . 1 . .
H H19 0.3057 1.119 0.755 0.076 Uiso calc U . R 1 . .
C C20 0.4278(3) 1.4530(12) 0.7146(2) 0.0573(12) Uani d . . . 1 . .
O O21 0.4912(2) 1.5829(9) 0.7013(2) 0.0757(11) Uani d . . . 1 . .
H H22 0.357(4) 1.614(11) 0.666(3) 0.08(2) Uiso d . . D 1 . .
O O22 0.3529(2) 1.4812(9) 0.68671(19) 0.0690(11) Uani d . . D 1 . .

loop_
_atom_site_aniso_label
_atom_site_aniso_U_11
_atom_site_aniso_U_22
_atom_site_aniso_U_33
_atom_site_aniso_U_12
_atom_site_aniso_U_13
_atom_site_aniso_U_23
C1 0.075(3) 0.047(3) 0.063(3) 0.005(2) 0.001(2) 0.000(2)
N2 0.072(3) 0.063(3) 0.066(3) -0.003(2) 0.001(2) 0.010(2)
C3 0.072(3) 0.073(4) 0.064(3) -0.002(3) -0.006(3) 0.000(3)
C4 0.077(4) 0.078(5) 0.061(3) 0.011(3) -0.002(3) -0.003(3)
C5 0.092(4) 0.075(5) 0.054(3) 0.001(3) -0.002(3) 0.008(3)
C6 0.086(4) 0.061(4) 0.064(3) -0.003(3) 0.000(3) 0.014(3)
I7 0.0838(3) 0.1405(6) 0.0747(3) 0.0108(3) -0.0155(2) -0.0009(3)
N8 0.071(3) 0.056(3) 0.073(3) -0.005(2) -0.002(2) 0.013(2)
C9 0.072(3) 0.057(4) 0.067(3) 0.007(3) 0.005(2) 0.007(3)
O10 0.084(3) 0.078(3) 0.089(3) -0.011(2) -0.005(2) 0.032(2)
C11 0.071(3) 0.071(5) 0.091(4) 0.003(3) 0.002(3) 0.016(3)
C12 0.072(4) 0.101(6) 0.117(5) -0.008(4) -0.009(4) 0.032(5)
C13 0.068(4) 0.125(7) 0.128(6) 0.002(4) -0.010(4) 0.024(5)
C14 0.056(2) 0.050(3) 0.056(3) 0.003(2) 0.002(2) -0.005(2)
C15 0.059(3) 0.077(5) 0.079(4) -0.002(3) -0.009(2) 0.000(3)
C16 0.079(4) 0.100(6) 0.077(4) 0.016(4) -0.021(3) 0.008(3)
C17 0.103(5) 0.081(5) 0.064(3) 0.019(4) 0.007(3) 0.015(3)
C18 0.072(3) 0.078(5) 0.075(4) 0.003(3) 0.012(3) 0.019(3)
C19 0.060(3) 0.062(4) 0.067(3) 0.004(2) 0.001(2) 0.003(3)
C20 0.054(3) 0.053(3) 0.064(3) 0.002(2) 0.000(2) -0.001(2)
O21 0.059(2) 0.076(3) 0.091(3) -0.0077(19) 0.0014(19) 0.022(2)
O22 0.059(2) 0.073(3) 0.074(2) -0.0045(18) -0.0097(17) 0.018(2)

loop_
_atom_type_symbol
_atom_type_description
_atom_type_scat_dispersion_real
_atom_type_scat_dispersion_imag
_atom_type_scat_source
C C 0.0181 0.0091 'International Tables Vol C Tables 4.2.6.8 and 6.1.1.4'
H H 0.0000 0.0000 'International Tables Vol C Tables 4.2.6.8 and 6.1.1.4'
I I -0.3257 6.8362 'International Tables Vol C Tables 4.2.6.8 and 6.1.1.4'
N N 0.0311 0.0180 'International Tables Vol C Tables 4.2.6.8 and 6.1.1.4'
O O 0.0492 0.0322 'International Tables Vol C Tables 4.2.6.8 and 6.1.1.4'

loop_
_geom_angle_atom_site_label_1
_geom_angle_atom_site_label_2
_geom_angle_atom_site_label_3
_geom_angle_site_symmetry_1
_geom_angle_site_symmetry_3
_geom_angle
_geom_angle_publ_flag
N2 C1 N8 . . 114.4(5) ?
N2 C1 C6 . . 119.9(6) ?
N8 C1 C6 . . 125.7(6) ?
C3 N2 C1 . . 119.2(5) ?
N2 C3 C4 . . 122.1(6) ?
N2 C3 H3 . . 119.0 ?
C4 C3 H3 . . 119.0 ?
C3 C4 C5 . . 119.6(6) ?
C3 C4 I7 . . 119.0(5) ?
C5 C4 I7 . . 121.4(5) ?
C6 C5 C4 . . 119.2(6) ?
C6 C5 H5 . . 120.4 ?
C4 C5 H5 . . 120.4 ?
C5 C6 C1 . . 120.0(6) ?
C5 C6 H6 . . 120.0 ?
C1 C6 H6 . . 120.0 ?
C4 I7 I7 . 3_576 143.72(17) ?
C9 N8 C1 . . 128.4(5) ?
C9 N8 H8 . . 120.(5) ?
C1 N8 H8 . . 112.(5) ?
O10 C9 N8 . . 124.4(6) ?
O10 C9 C11 . . 122.7(6) ?
N8 C9 C11 . . 112.9(5) ?
C12 C11 C9 . . 115.9(6) ?
C12 C11 H11A . . 108.3 ?
C9 C11 H11A . . 108.3 ?
C12 C11 H11B . . 108.3 ?
C9 C11 H11B . . 108.3 ?
H11A C11 H11B . . 107.4 ?
C11 C12 C13 . . 113.5(6) ?
C11 C12 H12A . . 108.9 ?
C13 C12 H12A . . 108.9 ?
C11 C12 H12B . . 108.9 ?
C13 C12 H12B . . 108.9 ?
H12A C12 H12B . . 107.7 ?
C12 C13 H13A . . 109.5 ?
C12 C13 H13B . . 109.5 ?
H13A C13 H13B . . 109.5 ?
C12 C13 H13C . . 109.5 ?
H13A C13 H13C . . 109.5 ?
H13B C13 H13C . . 109.5 ?
C15 C14 C19 . . 119.6(5) ?
C15 C14 C20 . . 119.2(5) ?
C19 C14 C20 . . 121.2(5) ?
C16 C15 C14 . . 120.0(6) ?
C16 C15 H15 . . 120.0 ?
C14 C15 H15 . . 120.0 ?
C15 C16 C17 . . 120.5(6) ?
C15 C16 H16 . . 119.7 ?
C17 C16 H16 . . 119.7 ?
C18 C17 C16 . . 119.8(6) ?
C18 C17 H17 . . 120.1 ?
C16 C17 H17 . . 120.1 ?
C17 C18 C19 . . 121.4(6) ?
C17 C18 H18 . . 119.3 ?
C19 C18 H18 . . 119.3 ?
C14 C19 C18 . . 118.7(5) ?
C14 C19 H19 . . 120.7 ?
C18 C19 H19 . . 120.7 ?
O21 C20 O22 . . 123.0(5) ?
O21 C20 C14 . . 122.2(5) ?
O22 C20 C14 . . 114.8(5) ?
C20 O22 H22 . . 106.(5) ?

loop_
_geom_bond_atom_site_label_1
_geom_bond_atom_site_label_2
_geom_bond_site_symmetry_2
_geom_bond_distance
_geom_bond_publ_flag
C1 N2 . 1.354(7) ?
C1 N8 . 1.366(8) ?
C1 C6 . 1.400(8) ?
N2 C3 . 1.342(7) ?
C3 C4 . 1.358(9) ?
C3 H3 . 0.93 ?
C4 C5 . 1.376(9) ?
C4 I7 . 2.111(6) ?
C5 C6 . 1.353(8) ?
C5 H5 . 0.93 ?
C6 H6 . 0.93 ?
I7 I7 3_576 4.0724(10) ?
N8 C9 . 1.366(8) ?
N8 H8 . 0.85(4) ?
C9 O10 . 1.215(7) ?
C9 C11 . 1.515(8) ?
C11 C12 . 1.475(9) ?
C11 H11A . 0.97 ?
C11 H11B . 0.97 ?
C12 C13 . 1.490(9) ?
C12 H12A . 0.97 ?
C12 H12B . 0.97 ?
C13 H13A . 0.96 ?
C13 H13B . 0.96 ?
C13 H13C . 0.96 ?
C14 C15 . 1.382(7) ?
C14 C19 . 1.389(7) ?
C14 C20 . 1.486(7) ?
C15 C16 . 1.367(9) ?
C15 H15 . 0.93 ?
C16 C17 . 1.376(10) ?
C16 H16 . 0.93 ?
C17 C18 . 1.346(9) ?
C17 H17 . 0.93 ?
C18 C19 . 1.389(8) ?
C18 H18 . 0.93 ?
C19 H19 . 0.93 ?
C20 O21 . 1.217(7) ?
C20 O22 . 1.316(6) ?
O22 H22 . 0.80(4) ?

loop_
_geom_hbond_atom_site_label_D
_geom_hbond_atom_site_label_H
_geom_hbond_atom_site_label_A
_geom_hbond_site_symmetry_A
_geom_hbond_distance_DH
_geom_hbond_distance_HA
_geom_hbond_distance_DA
_geom_hbond_angle_DHA
_geom_hbond_publ_flag
N8 H8 O21 1_545 0.85(4) 2.04(4) 2.886(6) 173.(7) ?
O22 H22 N2 1_565 0.80(4) 1.95(4) 2.715(6) 162.(8) ?
